data_7225504
loop_
_publ_author_name
'Sosnovskikh, Vyacheslav'
'Korotaev, Vladislav'
'Kutyashev, Igor'
'Barkov, Alexey'
'Safrygin, Alexander'

_publ_section_title
;
 One-pot synthesis of functionalized benzo[c]coumarins and their
 precursors via the reaction of 2-(polyfluoroalkyl)chromones with
 4-alkyl-3-cyanocoumarins
;
_journal_name_full 'RSC Adv.'
_journal_paper_doi 10.1039/C6RA12492E
_journal_year 2016
_chemical_formula_moiety 'C21 H8 Br2 F3 N2 O6, C6 H16 N'
_chemical_formula_sum 'C27 H24 Br2 F3 N3 O6'
_chemical_formula_weight 703.31
_chemical_name_systematic
;
 ? 
;
_space_group_crystal_system monoclinic
_space_group_IT_number 14
_space_group_name_Hall '-P 2ybc'
_space_group_name_H-M_alt 'P 1 21/c 1'
_symmetry_space_group_name_Hall '-P 2ybc'
_symmetry_space_group_name_H-M 'P 1 21/c 1'
_atom_sites_solution_hydrogens geom
_atom_sites_solution_primary direct
_atom_sites_solution_secondary difmap
_audit_creation_date 2015-08-24
_audit_creation_method
;
  Olex2 1.2-ac2
  (compiled 2012.03.27 svn.r2268, GUI svn.r4156)
;
_audit_update_record
;
2016-03-11 deposited with the CCDC.
2016-06-09 downloaded from the CCDC.
;
_cell_angle_alpha 90.00
_cell_angle_beta 112.926(10)
_cell_angle_gamma 90.00
_cell_formula_units_Z 4
_cell_length_a 18.0863(13)
_cell_length_b 12.0796(6)
_cell_length_c 14.2137(12)
_cell_measurement_reflns_used 2964
_cell_measurement_temperature 295(2)
_cell_measurement_theta_max 25.1700
_cell_measurement_theta_min 2.3460
_cell_volume 2860.0(4)
_computing_cell_refinement
;
CrysAlisPro, Agilent Technologies,
Version 1.171.36.32 (release 02-08-2013 CrysAlis171 .NET)
(compiled Aug  2 2013,16:46:58)
;
_computing_data_collection
;
CrysAlisPro, Agilent Technologies,
Version 1.171.36.32 (release 02-08-2013 CrysAlis171 .NET)
(compiled Aug  2 2013,16:46:58)
;
_computing_data_reduction
;
CrysAlisPro, Agilent Technologies,
Version 1.171.36.32 (release 02-08-2013 CrysAlis171 .NET)
(compiled Aug  2 2013,16:46:58)
;
_computing_molecular_graphics
;
O. V. Dolomanov, L. J. Bourhis, R. J. Gildea, J. A. K. Howard and H. Puschmann,
OLEX2: a complete structure solution, refinement and analysis program.
J. Appl. Cryst. (2009). 42, 339-341.
;
_computing_publication_material
;
O. V. Dolomanov, L. J. Bourhis, R. J. Gildea, J. A. K. Howard and H. Puschmann,
OLEX2: a complete structure solution, refinement and analysis program.
J. Appl. Cryst. (2009). 42, 339-341.
;
_computing_structure_refinement
;
SHELXL, G.M. Sheldrick, Acta Cryst.
(2008). A64, 112-122
;
_computing_structure_solution
;
SHELXS, G.M. Sheldrick, Acta Cryst.
(2008). A64, 112-122
;
_diffrn_ambient_temperature 295(2)
_diffrn_detector_area_resol_mean 15.9555
_diffrn_measured_fraction_theta_full 0.9439
_diffrn_measured_fraction_theta_max 0.9439
_diffrn_measurement_details
;
  1 omega  -20.00   16.00   1.0000   60.0000
omega____ theta____ kappa____ phi______ frames
    -      -20.6360  -99.0000 -150.0000 36

  2 omega   58.00   93.00   1.0000   60.0000
omega____ theta____ kappa____ phi______ frames
    -       23.1360   77.0000  150.0000 35

  3 omega   39.00   99.00   1.0000   60.0000
omega____ theta____ kappa____ phi______ frames
    -       23.1360  178.0000  -30.0000 60

  4 omega   -1.00   96.00   1.0000   60.0000
omega____ theta____ kappa____ phi______ frames
    -       23.1360   38.0000   90.0000 97

  5 omega   -5.00   22.00   1.0000   60.0000
omega____ theta____ kappa____ phi______ frames
    -       23.1360   77.0000  150.0000 27
;
_diffrn_measurement_device_type 'Xcalibur, Eos'
_diffrn_measurement_method '\w scans'
_diffrn_orient_matrix_UB_11 0.0424184000
_diffrn_orient_matrix_UB_12 0.0048443000
_diffrn_orient_matrix_UB_13 0.0209124000
_diffrn_orient_matrix_UB_21 -0.0035070000
_diffrn_orient_matrix_UB_22 0.0581354000
_diffrn_orient_matrix_UB_23 -0.0076862000
_diffrn_orient_matrix_UB_31 -0.0003350000
_diffrn_orient_matrix_UB_32 0.0069590000
_diffrn_orient_matrix_UB_33 0.0493803000
_diffrn_radiation_monochromator graphite
_diffrn_radiation_type 'Mo K\a'
_diffrn_radiation_wavelength 0.7107
_diffrn_reflns_av_R_equivalents 0.0307
_diffrn_reflns_av_unetI/netI 0.0510
_diffrn_reflns_limit_h_max 24
_diffrn_reflns_limit_h_min -23
_diffrn_reflns_limit_k_max 11
_diffrn_reflns_limit_k_min -16
_diffrn_reflns_limit_l_max 18
_diffrn_reflns_limit_l_min -18
_diffrn_reflns_number 15490
_diffrn_reflns_theta_full 28.28
_diffrn_reflns_theta_max 28.28
_diffrn_reflns_theta_min 2.30
_diffrn_source 'Enhance (Mo) X-ray Source'
_exptl_absorpt_coefficient_mu 2.900
_exptl_absorpt_correction_T_max 1.00000
_exptl_absorpt_correction_T_min 0.72825
_exptl_absorpt_correction_type multi-scan
_exptl_absorpt_process_details
;
CrysAlisPro, Agilent Technologies,
Version 1.171.36.32 (release 02-08-2013 CrysAlis171 .NET)
(compiled Aug  2 2013,16:46:58)
Empirical absorption correction using spherical harmonics,
 implemented in SCALE3 ABSPACK scaling algorithm.
;
_exptl_crystal_colour yellow
_exptl_crystal_colour_primary yellow
_exptl_crystal_density_diffrn 1.633
_exptl_crystal_density_method 'not measured'
_exptl_crystal_description prism
_exptl_crystal_F_000 1408
_exptl_crystal_size_max 0.25
_exptl_crystal_size_mid 0.2
_exptl_crystal_size_min 0.15
_refine_diff_density_max 0.967
_refine_diff_density_min -0.985
_refine_diff_density_rms 0.069
_refine_ls_extinction_method none
_refine_ls_goodness_of_fit_ref 1.007
_refine_ls_hydrogen_treatment mixed
_refine_ls_matrix_type full
_refine_ls_number_parameters 377
_refine_ls_number_reflns 6767
_refine_ls_number_restraints 0
_refine_ls_restrained_S_all 1.007
_refine_ls_R_factor_all 0.1054
_refine_ls_R_factor_gt 0.0527
_refine_ls_shift/su_max 0.001
_refine_ls_shift/su_mean 0.000
_refine_ls_structure_factor_coef Fsqd
_refine_ls_weighting_details 'calc w=1/[\s^2^(Fo^2^)+(0.0900P)^2^+0.0000P] where P=(Fo^2^+2Fc^2^)/3'
_refine_ls_weighting_scheme calc
_refine_ls_wR_factor_gt 0.1335
_refine_ls_wR_factor_ref 0.1659
_reflns_number_gt 4051
_reflns_number_total 6767
_reflns_threshold_expression >2sigma(I)
_cod_data_source_file c6ra12492e2.cif
_cod_data_source_block exp_614
_cod_database_code 7225504
_chemical_oxdiff_formula 'C108 H96 Br8 F12 N12 O24 '
_reflns_odcompleteness_completeness 94.39
_reflns_odcompleteness_iscentric 1
_reflns_odcompleteness_theta 28.22

loop_
_space_group_symop_id
_space_group_symop_operation_xyz
1 'x, y, z'
2 '-x, y+1/2, -z+1/2'
3 '-x, -y, -z'
4 'x, -y-1/2, z-1/2'

loop_
_atom_site_label
_atom_site_type_symbol
_atom_site_fract_x
_atom_site_fract_y
_atom_site_fract_z
_atom_site_U_iso_or_equiv
_atom_site_adp_type
_atom_site_occupancy
_atom_site_symmetry_multiplicity
_atom_site_calc_flag
_atom_site_refinement_flags
Br1 Br 0.12182(3) 0.92746(3) 0.02597(4) 0.06611(19) Uani 1 1 d .
O3 O 0.28553(16) 1.0387(2) 0.0909(3) 0.0599(8) Uani 1 1 d .
C23 C 0.3263(3) 0.7616(4) 0.0885(4) 0.0686(13) Uani 1 1 d .
H23A H 0.2697 0.7557 0.0456 0.082 Uiso 1 1 calc R
H23B H 0.3531 0.7935 0.0476 0.082 Uiso 1 1 calc R
C19 C 0.1463(2) 1.0797(3) 0.0248(3) 0.0418(8) Uani 1 1 d .
N3 N 0.3364(2) 0.8389(3) 0.1764(3) 0.0482(8) Uani 1 1 d .
O6 O 0.1832(3) 1.4775(3) 0.0884(3) 0.0951(14) Uani 1 1 d .
N2 N 0.1960(3) 1.4193(3) 0.0263(3) 0.0664(12) Uani 1 1 d .
Br2 Br 0.01286(4) 1.36578(5) -0.04955(4) 0.0848(2) Uani 1 1 d .
C17 C 0.2430(2) 1.2257(3) 0.0536(3) 0.0418(9) Uani 1 1 d .
C27 C 0.4220(3) 0.8641(4) 0.2414(4) 0.0736(14) Uani 1 1 d .
H27A H 0.4237 0.9080 0.2993 0.088 Uiso 1 1 calc R
H27B H 0.4497 0.7950 0.2678 0.088 Uiso 1 1 calc R
C20 C 0.0848(3) 1.1544(3) -0.0065(3) 0.0506(10) Uani 1 1 d .
H20 H 0.0320 1.1298 -0.0290 0.061 Uiso 1 1 calc R
O1 O 0.11557(17) 1.0016(2) -0.2237(2) 0.0561(7) Uani 1 1 d .
C18 C 0.2287(2) 1.1089(3) 0.0585(3) 0.0401(8) Uani 1 1 d .
C28 C 0.4663(3) 0.9241(5) 0.1884(5) 0.0919(19) Uani 1 1 d .
H28A H 0.4643 0.8821 0.1301 0.138 Uiso 1 1 calc R
H28B H 0.5212 0.9338 0.2343 0.138 Uiso 1 1 calc R
H28C H 0.4420 0.9952 0.1664 0.138 Uiso 1 1 calc R
O4 O 0.3523(2) 1.3432(3) 0.1395(3) 0.0872(12) Uani 1 1 d .
C16 C 0.3270(3) 1.2646(3) 0.0836(3) 0.0508(10) Uani 1 1 d .
C25 C 0.2915(4) 0.7989(4) 0.2381(4) 0.0731(15) Uani 1 1 d .
H25A H 0.3218 0.7399 0.2827 0.088 Uiso 1 1 calc R
H25B H 0.2406 0.7684 0.1925 0.088 Uiso 1 1 calc R
C9 C 0.0208(3) 1.1444(4) -0.2800(4) 0.0617(12) Uani 1 1 d .
H9 H -0.0196 1.0916 -0.2946 0.074 Uiso 1 1 calc R
C24 C 0.3591(4) 0.6482(4) 0.1214(5) 0.0908(19) Uani 1 1 d .
H24A H 0.3527 0.6044 0.0623 0.136 Uiso 1 1 calc R
H24B H 0.3305 0.6140 0.1582 0.136 Uiso 1 1 calc R
H24C H 0.4150 0.6532 0.1648 0.136 Uiso 1 1 calc R
O5 O 0.2205(3) 1.4535(3) -0.0362(3) 0.1015(15) Uani 1 1 d .
F1 F 0.50395(16) 1.2999(3) -0.0157(3) 0.0877(10) Uani 1 1 d .
F2 F 0.4231(2) 1.3760(2) -0.1521(2) 0.0879(10) Uani 1 1 d .
C14 C 0.3681(2) 1.2538(3) -0.0660(3) 0.0419(9) Uani 1 1 d .
C15 C 0.4299(3) 1.3391(4) -0.0612(4) 0.0578(11) Uani 1 1 d .
F3 F 0.4265(2) 1.4272(2) -0.0076(3) 0.0910(10) Uani 1 1 d .
C13 C 0.3107(3) 1.2310(3) -0.1549(3) 0.0440(9) Uani 1 1 d .
H13 H 0.3120 1.2699 -0.2108 0.053 Uiso 1 1 calc R
O2 O 0.1996(2) 0.8616(2) -0.1750(3) 0.0732(10) Uani 1 1 d .
N1 N 0.3955(3) 0.9472(3) -0.1015(4) 0.0741(12) Uani 1 1 d .
C7 C 0.0620(3) 1.3327(4) -0.2772(4) 0.0658(13) Uani 1 1 d .
H7 H 0.0487 1.4071 -0.2906 0.079 Uiso 1 1 calc R
C5 C 0.1622(2) 1.1897(3) -0.2181(3) 0.0432(9) Uani 1 1 d .
C22 C 0.1787(3) 1.2999(3) 0.0253(3) 0.0458(9) Uani 1 1 d .
C1 C 0.3781(2) 1.2047(3) 0.0358(3) 0.0473(9) Uani 1 1 d .
H1A H 0.4341 1.2089 0.0818 0.057 Uiso 1 1 calc R
H1B H 0.3630 1.1271 0.0267 0.057 Uiso 1 1 calc R
C2 C 0.1914(3) 0.9600(3) -0.1861(3) 0.0507(10) Uani 1 1 d .
C21 C 0.1009(3) 1.2674(3) -0.0049(3) 0.0509(10) Uani 1 1 d .
C11 C 0.3353(3) 0.9898(3) -0.1273(3) 0.0510(10) Uani 1 1 d .
C10 C 0.1008(3) 1.1130(3) -0.2406(3) 0.0479(9) Uani 1 1 d .
C6 C 0.1410(3) 1.3013(3) -0.2376(3) 0.0547(11) Uani 1 1 d .
H6 H 0.1810 1.3546 -0.2236 0.066 Uiso 1 1 calc R
C8 C 0.0020(3) 1.2545(5) -0.2973(4) 0.0719(14) Uani 1 1 d .
H8 H -0.0514 1.2767 -0.3228 0.086 Uiso 1 1 calc R
C4 C 0.2442(2) 1.1504(3) -0.1764(3) 0.0412(8) Uani 1 1 d .
C26 C 0.2760(5) 0.8885(4) 0.3022(5) 0.097(2) Uani 1 1 d .
H26A H 0.2452 0.9468 0.2585 0.145 Uiso 1 1 calc R
H26B H 0.3262 0.9177 0.3490 0.145 Uiso 1 1 calc R
H26C H 0.2467 0.8580 0.3397 0.145 Uiso 1 1 calc R
C3 C 0.2572(2) 1.0393(3) -0.1624(3) 0.0442(9) Uani 1 1 d .
H3 H 0.315(3) 0.901(4) 0.150(4) 0.066(14) Uiso 1 1 d .

loop_
_atom_site_aniso_label
_atom_site_aniso_U_11
_atom_site_aniso_U_22
_atom_site_aniso_U_33
_atom_site_aniso_U_23
_atom_site_aniso_U_13
_atom_site_aniso_U_12
Br1 0.0481(3) 0.0491(3) 0.1037(4) -0.0019(2) 0.0324(3) -0.0143(2)
O3 0.0344(14) 0.0533(16) 0.086(2) 0.0315(15) 0.0175(16) 0.0000(13)
C23 0.078(3) 0.073(3) 0.055(3) -0.004(2) 0.025(3) 0.002(3)
C19 0.0365(19) 0.043(2) 0.046(2) 0.0011(16) 0.0167(19) -0.0047(16)
N3 0.062(2) 0.0362(17) 0.044(2) 0.0045(14) 0.0180(19) 0.0033(16)
O6 0.170(4) 0.0499(18) 0.085(3) -0.0161(17) 0.070(3) 0.001(2)
N2 0.111(4) 0.0436(19) 0.049(2) 0.0016(16) 0.037(3) -0.004(2)
Br2 0.0972(4) 0.0896(4) 0.0776(4) 0.0240(3) 0.0451(4) 0.0533(3)
C17 0.054(2) 0.0400(19) 0.030(2) 0.0013(14) 0.0146(19) -0.0116(17)
C27 0.076(3) 0.053(3) 0.072(4) 0.008(2) 0.007(3) 0.005(2)
C20 0.041(2) 0.063(3) 0.051(3) 0.0034(19) 0.021(2) 0.0012(19)
O1 0.0450(16) 0.0511(16) 0.065(2) -0.0082(13) 0.0135(16) -0.0052(13)
C18 0.0369(19) 0.0417(19) 0.039(2) 0.0073(15) 0.0119(19) -0.0050(16)
C28 0.051(3) 0.112(5) 0.108(5) 0.023(4) 0.025(4) 0.004(3)
O4 0.096(3) 0.102(3) 0.069(3) -0.044(2) 0.038(2) -0.056(2)
C16 0.064(3) 0.057(2) 0.032(2) -0.0011(18) 0.019(2) -0.025(2)
C25 0.106(4) 0.053(3) 0.076(4) 0.015(2) 0.052(3) 0.009(3)
C9 0.047(2) 0.079(3) 0.052(3) 0.002(2) 0.011(2) 0.006(2)
C24 0.124(5) 0.051(3) 0.119(5) -0.010(3) 0.072(5) 0.003(3)
O5 0.196(5) 0.0574(19) 0.068(3) -0.0031(17) 0.071(3) -0.035(3)
F1 0.0492(16) 0.092(2) 0.124(3) 0.0209(18) 0.0349(19) -0.0114(15)
F2 0.101(2) 0.093(2) 0.080(2) 0.0222(16) 0.046(2) -0.0337(18)
C14 0.043(2) 0.0398(19) 0.044(2) 0.0024(16) 0.018(2) -0.0062(16)
C15 0.062(3) 0.051(2) 0.068(3) 0.007(2) 0.033(3) -0.012(2)
F3 0.109(3) 0.0576(16) 0.129(3) -0.0258(16) 0.070(2) -0.0394(16)
C13 0.057(2) 0.0409(19) 0.040(2) 0.0021(16) 0.025(2) -0.0032(18)
O2 0.066(2) 0.0405(16) 0.114(3) -0.0101(16) 0.036(2) -0.0054(15)
N1 0.059(2) 0.061(2) 0.094(3) 0.000(2) 0.021(3) 0.010(2)
C7 0.081(4) 0.064(3) 0.049(3) 0.012(2) 0.022(3) 0.032(3)
C5 0.052(2) 0.047(2) 0.030(2) -0.0022(15) 0.0147(19) 0.0058(18)
C22 0.072(3) 0.0375(19) 0.031(2) 0.0004(15) 0.024(2) -0.0003(19)
C1 0.040(2) 0.053(2) 0.038(2) 0.0108(17) 0.0035(19) -0.0125(18)
C2 0.053(2) 0.044(2) 0.054(3) -0.0104(18) 0.019(2) -0.0045(19)
C21 0.060(3) 0.054(2) 0.046(3) 0.0072(18) 0.028(2) 0.016(2)
C11 0.053(3) 0.041(2) 0.056(3) -0.0073(18) 0.017(2) -0.0041(19)
C10 0.048(2) 0.054(2) 0.037(2) -0.0045(17) 0.010(2) 0.002(2)
C6 0.072(3) 0.048(2) 0.042(3) 0.0023(18) 0.020(2) 0.009(2)
C8 0.061(3) 0.098(4) 0.049(3) 0.010(3) 0.013(3) 0.023(3)
C4 0.050(2) 0.045(2) 0.028(2) -0.0023(15) 0.0141(19) -0.0022(17)
C26 0.156(6) 0.070(3) 0.097(5) -0.009(3) 0.084(5) -0.005(4)
C3 0.044(2) 0.0426(19) 0.042(2) -0.0053(16) 0.012(2) 0.0008(17)

loop_
_atom_type_symbol
_atom_type_description
_atom_type_scat_dispersion_real
_atom_type_scat_dispersion_imag
_atom_type_scat_source
C C 0.0033 0.0016 'International Tables Vol C Tables 4.2.6.8 and 6.1.1.4'
H H 0.0000 0.0000 'International Tables Vol C Tables 4.2.6.8 and 6.1.1.4'
Br Br -0.2901 2.4595 'International Tables Vol C Tables 4.2.6.8 and 6.1.1.4'
F F 0.0171 0.0103 'International Tables Vol C Tables 4.2.6.8 and 6.1.1.4'
N N 0.0061 0.0033 'International Tables Vol C Tables 4.2.6.8 and 6.1.1.4'
O O 0.0106 0.0060 'International Tables Vol C Tables 4.2.6.8 and 6.1.1.4'

loop_
_exptl_crystal_face_index_h
_exptl_crystal_face_index_k
_exptl_crystal_face_index_l
_exptl_crystal_face_perp_dist
_exptl_oxdiff_crystal_face_indexfrac_h
_exptl_oxdiff_crystal_face_indexfrac_k
_exptl_oxdiff_crystal_face_indexfrac_l
_exptl_oxdiff_crystal_face_x
_exptl_oxdiff_crystal_face_y
_exptl_oxdiff_crystal_face_z
-11 -8 18 0.1774 -10.9682 -7.9190 17.5752 -0.1361 -0.5570 0.8164
3 17 0 0.0663 3.3135 16.7959 0.4332 0.2310 0.9615 0.1372
-23 4 1 0.0610 -23.1728 4.4625 1.1896 -0.9365 0.3316 0.0976
22 -4 1 0.0639 22.2010 -4.2677 0.9463 0.9408 -0.3332 0.0096
-23 5 2 0.0579 -23.4257 4.5137 1.8663 -0.9328 0.3302 0.1314
-2 0 -18 0.1380 -2.1974 0.3578 -17.6521 -0.4606 0.1642 -0.8684
-22 -6 1 0.0672 -22.3771 -6.0918 1.0255 -0.9573 -0.2836 0.0157
9 -2 -20 0.1511 8.7530 -2.3439 -19.7571 -0.0532 -0.0151 -0.9949
21 6 1 0.0690 21.3506 6.2644 0.8725 0.9542 0.2826 0.0795
-11 1 20 0.1761 -11.3385 0.5541 19.9213 -0.0617 -0.0811 0.9914
-13 -14 0 0.0873 -12.5681 -14.3256 -0.1175 -0.6050 -0.7878 -0.1013
9 -3 -20 0.1515 8.7488 -3.2594 -19.5791 -0.0541 -0.0697 -0.9924
11 -1 -20 0.1526 10.8333 -1.1191 -19.9097 0.0377 0.0500 -0.9946
12 14 1 0.0663 11.9273 14.3337 1.2090 0.6007 0.7822 0.1555
-11 3 20 0.1778 -11.2703 3.0264 19.6041 -0.0534 0.0648 0.9929
16 -12 0 0.0739 16.4528 -11.9911 0.2997 0.6461 -0.7571 -0.0742
-2 6 -16 0.1526 -2.4143 6.0358 -16.3731 -0.4156 0.4852 -0.7657
-17 12 2 0.0820 -17.4828 12.0360 2.3767 -0.6336 0.7428 0.2070

loop_
_geom_angle_atom_site_label_1
_geom_angle_atom_site_label_2
_geom_angle_atom_site_label_3
_geom_angle
H23A C23 H23B 107.7
N3 C23 H23A 108.8
N3 C23 H23B 108.8
C24 C23 H23A 108.8
C24 C23 H23B 108.8
C24 C23 N3 113.7(4)
C20 C19 Br1 118.8(3)
C20 C19 C18 124.0(3)
C18 C19 Br1 117.2(3)
C23 N3 H3 107(3)
C27 N3 C23 113.5(4)
C27 N3 H3 106(3)
C25 N3 C23 111.6(4)
C25 N3 C27 112.0(4)
C25 N3 H3 107(3)
O6 N2 C22 118.2(3)
O5 N2 O6 124.2(4)
O5 N2 C22 117.7(3)
C18 C17 C16 118.6(4)
C22 C17 C18 119.8(3)
C22 C17 C16 121.5(3)
N3 C27 H27A 108.6
N3 C27 H27B 108.6
H27A C27 H27B 107.5
C28 C27 N3 114.8(5)
C28 C27 H27A 108.6
C28 C27 H27B 108.6
C19 C20 H20 119.8
C19 C20 C21 120.3(4)
C21 C20 H20 119.8
C2 O1 C10 121.9(3)
O3 C18 C19 123.3(3)
O3 C18 C17 122.4(3)
C19 C18 C17 114.3(3)
C27 C28 H28A 109.5
C27 C28 H28B 109.5
C27 C28 H28C 109.5
H28A C28 H28B 109.5
H28A C28 H28C 109.5
H28B C28 H28C 109.5
C17 C16 C1 116.8(3)
O4 C16 C17 121.3(4)
O4 C16 C1 121.8(4)
N3 C25 H25A 108.9
N3 C25 H25B 108.9
N3 C25 C26 113.3(4)
H25A C25 H25B 107.7
C26 C25 H25A 108.9
C26 C25 H25B 108.9
C10 C9 H9 120.5
C8 C9 H9 120.5
C8 C9 C10 119.0(5)
C23 C24 H24A 109.5
C23 C24 H24B 109.5
C23 C24 H24C 109.5
H24A C24 H24B 109.5
H24A C24 H24C 109.5
H24B C24 H24C 109.5
C15 C14 C1 114.6(4)
C13 C14 C15 118.8(3)
C13 C14 C1 126.5(3)
F1 C15 C14 111.7(3)
F2 C15 F1 106.8(3)
F2 C15 C14 113.6(4)
F3 C15 F1 105.7(4)
F3 C15 F2 106.4(4)
F3 C15 C14 112.1(3)
C14 C13 H13 116.3
C14 C13 C4 127.4(3)
C4 C13 H13 116.3
C6 C7 H7 119.8
C6 C7 C8 120.3(4)
C8 C7 H7 119.8
C10 C5 C6 117.7(4)
C10 C5 C4 118.5(3)
C6 C5 C4 123.8(4)
C17 C22 N2 118.4(4)
C21 C22 N2 118.3(4)
C21 C22 C17 123.3(3)
C16 C1 H1A 109.2
C16 C1 H1B 109.2
C14 C1 C16 111.9(3)
C14 C1 H1A 109.2
C14 C1 H1B 109.2
H1A C1 H1B 107.9
O1 C2 C3 117.1(3)
O2 C2 O1 118.2(4)
O2 C2 C3 124.8(4)
C20 C21 Br2 117.9(3)
C22 C21 Br2 124.0(3)
C22 C21 C20 118.1(4)
N1 C11 C3 177.3(5)
O1 C10 C9 116.1(4)
O1 C10 C5 122.0(4)
C5 C10 C9 121.9(4)
C7 C6 C5 120.7(4)
C7 C6 H6 119.7
C5 C6 H6 119.7
C9 C8 C7 120.4(5)
C9 C8 H8 119.8
C7 C8 H8 119.8
C5 C4 C13 119.2(3)
C3 C4 C13 122.4(4)
C3 C4 C5 118.3(3)
C25 C26 H26A 109.5
C25 C26 H26B 109.5
C25 C26 H26C 109.5
H26A C26 H26B 109.5
H26A C26 H26C 109.5
H26B C26 H26C 109.5
C11 C3 C2 114.3(3)
C4 C3 C2 122.2(4)
C4 C3 C11 123.5(4)

loop_
_geom_bond_atom_site_label_1
_geom_bond_atom_site_label_2
_geom_bond_distance
Br1 C19 1.893(4)
O3 C18 1.273(4)
C23 H23A 0.9700
C23 H23B 0.9700
C23 N3 1.513(5)
C23 C24 1.493(7)
C19 C20 1.365(5)
C19 C18 1.422(5)
N3 C27 1.493(6)
N3 C25 1.488(5)
N3 H3 0.86(5)
O6 N2 1.219(4)
N2 O5 1.210(4)
N2 C22 1.474(5)
Br2 C21 1.887(4)
C17 C18 1.440(5)
C17 C16 1.486(6)
C17 C22 1.397(6)
C27 H27A 0.9700
C27 H27B 0.9700
C27 C28 1.485(8)
C20 H20 0.9300
C20 C21 1.394(6)
O1 C2 1.359(5)
O1 C10 1.375(5)
C28 H28A 0.9600
C28 H28B 0.9600
C28 H28C 0.9600
O4 C16 1.209(5)
C16 C1 1.526(6)
C25 H25A 0.9700
C25 H25B 0.9700
C25 C26 1.509(6)
C9 H9 0.9300
C9 C10 1.385(6)
C9 C8 1.371(7)
C24 H24A 0.9600
C24 H24B 0.9600
C24 H24C 0.9600
F1 C15 1.326(5)
F2 C15 1.326(5)
C14 C15 1.503(5)
C14 C13 1.314(6)
C14 C1 1.508(5)
C15 F3 1.325(5)
C13 H13 0.9300
C13 C4 1.485(5)
O2 C2 1.201(5)
N1 C11 1.128(5)
C7 H7 0.9300
C7 C6 1.369(6)
C7 C8 1.382(7)
C5 C10 1.385(6)
C5 C6 1.399(5)
C5 C4 1.446(5)
C22 C21 1.361(6)
C1 H1A 0.9700
C1 H1B 0.9700
C2 C3 1.461(6)
C11 C3 1.433(6)
C6 H6 0.9300
C8 H8 0.9300
C4 C3 1.364(5)
C26 H26A 0.9600
C26 H26B 0.9600
C26 H26C 0.9600
